data_7714695
loop_
_publ_author_name
'Suizu, Rie'
'Shuku, Yoshiaki'
'Robert, Vincent'
'Roseiro, Pablo'
'Ben Amor, Nadia'
'Khawar, Zain'
'Robertson, Neil'
'Awaga, Kunio'

_publ_section_title
;
 X-ray crystallographic analysis of the antiferromagnetic low-temperature
 phase of galvinoxyl: investigating magnetic duality in organic radicals.
;
_journal_issue 5
_journal_name_full 'Dalton transactions (Cambridge, England : 2003)'
_journal_page_first 1961
_journal_page_last 1965
_journal_paper_doi 10.1039/d3dt03601d
_journal_volume 53
_journal_year 2024
_chemical_formula_moiety 'C29 H41 O2'
_chemical_formula_sum 'C29 H41 O2'
_chemical_formula_weight 421.62
_chemical_name_systematic Galvinoxyl
_space_group_crystal_system monoclinic
_space_group_IT_number 15
_space_group_name_Hall '-I 2ya'
_space_group_name_H-M_alt 'I 1 2/a 1'
_atom_sites_solution_hydrogens geom
_atom_sites_solution_primary dual
_audit_creation_date 2023-09-21
_audit_creation_method
;
Olex2 1.5
(compiled 2023.08.24 svn.re1ec1418 for OlexSys, GUI svn.r6817)
;
_audit_update_record
;
2023-09-21 deposited with the CCDC.	2023-12-11 downloaded from the CCDC.
;
_cell_angle_alpha 90
_cell_angle_beta 99.837(3)
_cell_angle_gamma 90
_cell_formula_units_Z 4
_cell_length_a 10.5123(3)
_cell_length_b 10.6991(3)
_cell_length_c 22.8903(7)
_cell_measurement_reflns_used 7687
_cell_measurement_temperature 123(2)
_cell_measurement_theta_max 31.7950
_cell_measurement_theta_min 3.8070
_cell_volume 2536.67(13)
_computing_cell_refinement 'CrysAlisPro 1.171.40.67a (Rigaku OD, 2019)'
_computing_data_collection 'CrysAlisPro 1.171.40.67a (Rigaku OD, 2019)'
_computing_data_reduction 'CrysAlisPro 1.171.40.67a (Rigaku OD, 2019)'
_computing_molecular_graphics 'Olex2 1.5 (Dolomanov et al., 2009)'
_computing_publication_material 'Olex2 1.5 (Dolomanov et al., 2009)'
_computing_structure_refinement 'SHELXL 2018/3 (Sheldrick, 2015)'
_computing_structure_solution 'SHELXT 2018/2 (Sheldrick, 2018)'
_diffrn_ambient_temperature 123.15
_diffrn_detector 'Hybrid Pixel Array Detector'
_diffrn_detector_area_resol_mean 10.0000
_diffrn_measured_fraction_theta_full 0.998
_diffrn_measured_fraction_theta_max 0.981
_diffrn_measurement_details
;
List of Runs (angles in degrees, time in seconds):

  # Type    Start    End  Width  t~exp~   \w     \q     \k     \f   Frames
#--------------------------------------------------------------------------
  1  \w      3.00  29.00   0.50   90.00    --    1.30  45.00 150.00   52
  2  \w     54.00  80.00   0.50   90.00    --    1.30  45.00 120.00   52
  3  \w    -85.00  90.00   0.50   90.00    --    1.30  45.00 176.34  350
  4  \w     25.00  51.00   0.50   90.00    --    2.70  45.00 -12.06   52
  5  \w    -86.00  10.00   0.50   90.00    --    2.70  45.00 -12.06  192
;
_diffrn_measurement_device 'four-circle diffractometer'
_diffrn_measurement_device_type 'XtaLAB AFC10 (RCD3): fixed-chi single'
_diffrn_measurement_method '\w scans'
_diffrn_orient_matrix_type 'CrysAlisPro convention (1999,Acta A55,543-557)'
_diffrn_orient_matrix_UB_11 -0.0004370000
_diffrn_orient_matrix_UB_12 0.0203179000
_diffrn_orient_matrix_UB_13 -0.0295627000
_diffrn_orient_matrix_UB_21 -0.0026602000
_diffrn_orient_matrix_UB_22 -0.0630419000
_diffrn_orient_matrix_UB_23 -0.0096468000
_diffrn_orient_matrix_UB_31 -0.0684090000
_diffrn_orient_matrix_UB_32 0.0022836000
_diffrn_orient_matrix_UB_33 -0.0048267000
_diffrn_radiation_monochromator mirror
_diffrn_radiation_probe x-ray
_diffrn_radiation_type MoK\a
_diffrn_radiation_wavelength 0.71073
_diffrn_reflns_av_R_equivalents 0.0271
_diffrn_reflns_av_unetI/netI 0.0219
_diffrn_reflns_Laue_measured_fraction_full 0.998
_diffrn_reflns_Laue_measured_fraction_max 0.981
_diffrn_reflns_limit_h_max 14
_diffrn_reflns_limit_h_min -13
_diffrn_reflns_limit_k_max 14
_diffrn_reflns_limit_k_min -14
_diffrn_reflns_limit_l_max 31
_diffrn_reflns_limit_l_min -30
_diffrn_reflns_number 19035
_diffrn_reflns_point_group_measured_fraction_full 0.998
_diffrn_reflns_point_group_measured_fraction_max 0.981
_diffrn_reflns_theta_full 25.242
_diffrn_reflns_theta_max 29.129
_diffrn_reflns_theta_min 3.312
_diffrn_source 'Rotating-anode X-ray tube'
_diffrn_source_type 'Rigaku (Mo) X-ray Source'
_exptl_absorpt_coefficient_mu 0.067
_exptl_absorpt_correction_T_max 1.00000
_exptl_absorpt_correction_T_min 0.76140
_exptl_absorpt_correction_type multi-scan
_exptl_absorpt_process_details
;
CrysAlisPro 1.171.40.67a (Rigaku Oxford Diffraction, 2019)
Empirical absorption correction using spherical harmonics,
 implemented in SCALE3 ABSPACK scaling algorithm.
;
_exptl_crystal_colour black
_exptl_crystal_density_diffrn 1.104
_exptl_crystal_description rod
_exptl_crystal_F_000 924
_exptl_crystal_size_max 0.3
_exptl_crystal_size_mid 0.06
_exptl_crystal_size_min 0.04
_refine_diff_density_max 0.346
_refine_diff_density_min -0.253
_refine_diff_density_rms 0.044
_refine_ls_extinction_method none
_refine_ls_goodness_of_fit_ref 1.058
_refine_ls_hydrogen_treatment constr
_refine_ls_matrix_type full
_refine_ls_number_parameters 147
_refine_ls_number_reflns 3364
_refine_ls_number_restraints 0
_refine_ls_restrained_S_all 1.058
_refine_ls_R_factor_all 0.0516
_refine_ls_R_factor_gt 0.0463
_refine_ls_shift/su_max 0.000
_refine_ls_shift/su_mean 0.000
_refine_ls_structure_factor_coef Fsqd
_refine_ls_weighting_details 'w=1/[\s^2^(Fo^2^)+(0.0674P)^2^+1.5269P] where P=(Fo^2^+2Fc^2^)/3'
_refine_ls_weighting_scheme calc
_refine_ls_wR_factor_gt 0.1289
_refine_ls_wR_factor_ref 0.1333
_reflns_Friedel_coverage 0.000
_reflns_number_gt 2968
_reflns_number_total 3364
_reflns_threshold_expression 'I > 2\s(I)'
_cod_data_source_file d3dt03601d2.cif
_cod_data_source_block 20230208_galvinoxyl_01
_cod_depositor_comments 'Adding full bibliography for 7714695--7714696.cif.'
_cod_database_code 7714695
_shelx_shelxl_version_number 2018/3
_shelx_space_group_comment
;
The symmetry employed for this shelxl refinement is uniquely defined
by the following loop, which should always be used as a source of
symmetry information in preference to the above space-group names.
They are only intended as comments.
;
_olex2_refinement_description
;
1. Fixed Uiso
 At 1.2 times of:
  All C(H) groups
 At 1.5 times of:
  All C(H,H,H) groups
2.a Aromatic/amide H refined with riding coordinates:
 C4(H4), C5(H5), C7(H7)
2.b Idealised Me refined as rotating group:
 C9(H9A,H9B,H9C), C10(H10A,H10B,H10C), C11(H11A,H11B,H11C), C13(H13A,H13B,
 H13C), C14(H14A,H14B,H14C), C15(H15A,H15B,H15C)
;
_olex2_submission_special_instructions 'No special instructions were received'

loop_
_space_group_symop_operation_xyz
'x, y, z'
'-x+1/2, y, -z'
'x+1/2, y+1/2, z+1/2'
'-x+1, y+1/2, -z+1/2'
'-x, -y, -z'
'x-1/2, -y, z'
'-x+1/2, -y+1/2, -z+1/2'
'x, -y+1/2, z+1/2'

loop_
_atom_site_label
_atom_site_type_symbol
_atom_site_fract_x
_atom_site_fract_y
_atom_site_fract_z
_atom_site_U_iso_or_equiv
_atom_site_adp_type
_atom_site_occupancy
_atom_site_site_symmetry_order
_atom_site_calc_flag
_atom_site_refinement_flags_posn
_atom_site_refinement_flags_adp
_atom_site_refinement_flags_occupancy
_atom_site_disorder_assembly
_atom_site_disorder_group
O1 O 0.50612(12) 0.64031(8) 0.32831(5) 0.0484(3) Uani 1 1 d . . . . .
C1 C 0.45023(10) 0.60055(9) 0.36775(4) 0.0245(2) Uani 1 1 d . . . . .
C2 C 0.41294(9) 0.68709(9) 0.41272(4) 0.0203(2) Uani 1 1 d . . . . .
C3 C 0.42017(9) 0.46586(9) 0.37160(4) 0.0194(2) Uani 1 1 d . . . . .
C4 C 0.35524(9) 0.63940(9) 0.45671(4) 0.0201(2) Uani 1 1 d . . . . .
H4 H 0.336713 0.694042 0.486881 0.024 Uiso 1 1 calc R U . . .
C5 C 0.36069(9) 0.42712(9) 0.41660(4) 0.0213(2) Uani 1 1 d . . . . .
H5 H 0.344288 0.340322 0.419921 0.026 Uiso 1 1 calc R U . . .
C6 C 0.32127(9) 0.51004(9) 0.45938(4) 0.0201(2) Uani 1 1 d . . . . .
C7 C 0.250000 0.45759(13) 0.500000 0.0226(3) Uani 1 2 d S T P . .
H7 H 0.250003 0.368798 0.500001 0.027 Uiso 1 2 calc R U P . .
C8 C 0.43684(10) 0.82714(9) 0.40698(5) 0.0235(2) Uani 1 1 d . . . . .
C9 C 0.38247(12) 0.90165(10) 0.45413(5) 0.0309(2) Uani 1 1 d . . . . .
H9A H 0.289641 0.885617 0.450365 0.046 Uiso 1 1 calc R U . . .
H9B H 0.396907 0.991054 0.448621 0.046 Uiso 1 1 calc R U . . .
H9C H 0.426014 0.876046 0.493621 0.046 Uiso 1 1 calc R U . . .
C10 C 0.58215(11) 0.85465(11) 0.41366(6) 0.0371(3) Uani 1 1 d . . . . .
H10A H 0.625129 0.829895 0.453378 0.056 Uiso 1 1 calc R U . . .
H10B H 0.595208 0.944256 0.408050 0.056 Uiso 1 1 calc R U . . .
H10C H 0.618738 0.807353 0.383823 0.056 Uiso 1 1 calc R U . . .
C11 C 0.36651(13) 0.87427(11) 0.34642(5) 0.0351(3) Uani 1 1 d . . . . .
H11A H 0.399755 0.830202 0.314639 0.053 Uiso 1 1 calc R U . . .
H11B H 0.381304 0.964226 0.343089 0.053 Uiso 1 1 calc R U . . .
H11C H 0.273721 0.858360 0.342989 0.053 Uiso 1 1 calc R U . . .
C12 C 0.45238(9) 0.37688(9) 0.32399(4) 0.0218(2) Uani 1 1 d . . . . .
C13 C 0.41805(17) 0.24196(12) 0.33659(7) 0.0493(4) Uani 1 1 d . . . . .
H13A H 0.465104 0.216696 0.375495 0.074 Uiso 1 1 calc R U . . .
H13B H 0.442028 0.187069 0.305957 0.074 Uiso 1 1 calc R U . . .
H13C H 0.324980 0.235530 0.336392 0.074 Uiso 1 1 calc R U . . .
C14 C 0.37575(13) 0.41379(16) 0.26346(5) 0.0448(4) Uani 1 1 d . . . . .
H14A H 0.283171 0.411284 0.264960 0.067 Uiso 1 1 calc R U . . .
H14B H 0.395003 0.355160 0.233250 0.067 Uiso 1 1 calc R U . . .
H14C H 0.400006 0.498551 0.253411 0.067 Uiso 1 1 calc R U . . .
C15 C 0.59706(10) 0.37951(12) 0.32170(5) 0.0342(3) Uani 1 1 d . . . . .
H15A H 0.621796 0.463647 0.310943 0.051 Uiso 1 1 calc R U . . .
H15B H 0.616084 0.319497 0.292014 0.051 Uiso 1 1 calc R U . . .
H15C H 0.645900 0.357080 0.360665 0.051 Uiso 1 1 calc R U . . .

loop_
_atom_site_aniso_label
_atom_site_aniso_U_11
_atom_site_aniso_U_22
_atom_site_aniso_U_33
_atom_site_aniso_U_23
_atom_site_aniso_U_13
_atom_site_aniso_U_12
O1 0.0821(7) 0.0270(4) 0.0493(6) -0.0038(4) 0.0486(5) -0.0088(4)
C1 0.0303(5) 0.0214(4) 0.0242(5) -0.0014(4) 0.0118(4) -0.0012(4)
C2 0.0216(4) 0.0187(4) 0.0212(4) -0.0015(3) 0.0055(3) -0.0018(3)
C3 0.0190(4) 0.0202(4) 0.0193(4) -0.0031(3) 0.0044(3) -0.0004(3)
C4 0.0231(4) 0.0187(4) 0.0190(4) -0.0022(3) 0.0053(3) -0.0006(3)
C5 0.0252(4) 0.0181(4) 0.0219(4) -0.0017(3) 0.0075(3) -0.0006(3)
C6 0.0245(4) 0.0188(4) 0.0180(4) -0.0001(3) 0.0060(3) 0.0008(3)
C7 0.0316(7) 0.0170(6) 0.0214(6) 0.000 0.0105(5) 0.000
C8 0.0267(5) 0.0179(4) 0.0277(5) -0.0013(4) 0.0099(4) -0.0041(4)
C9 0.0405(6) 0.0193(5) 0.0362(6) -0.0046(4) 0.0159(5) -0.0040(4)
C10 0.0294(5) 0.0284(5) 0.0561(8) -0.0019(5) 0.0153(5) -0.0075(4)
C11 0.0501(7) 0.0234(5) 0.0320(6) 0.0059(4) 0.0078(5) -0.0039(5)
C12 0.0209(4) 0.0242(5) 0.0214(4) -0.0061(3) 0.0072(3) -0.0019(3)
C13 0.0756(10) 0.0280(6) 0.0558(8) -0.0196(6) 0.0441(8) -0.0174(6)
C14 0.0386(6) 0.0698(9) 0.0236(5) -0.0149(6) -0.0010(5) 0.0200(6)
C15 0.0215(5) 0.0457(7) 0.0363(6) -0.0141(5) 0.0075(4) 0.0015(4)

loop_
_atom_type_symbol
_atom_type_description
_atom_type_scat_dispersion_real
_atom_type_scat_dispersion_imag
_atom_type_scat_source
C C 0.0033 0.0016 'International Tables Vol C Tables 4.2.6.8 and 6.1.1.4'
H H 0.0000 0.0000 'International Tables Vol C Tables 4.2.6.8 and 6.1.1.4'
O O 0.0106 0.0060 'International Tables Vol C Tables 4.2.6.8 and 6.1.1.4'

loop_
_geom_angle_atom_site_label_1
_geom_angle_atom_site_label_2
_geom_angle_atom_site_label_3
_geom_angle
_geom_angle_site_symmetry_1
_geom_angle_site_symmetry_3
_geom_angle_publ_flag
O1 C1 C2 120.46(9) . . ?
O1 C1 C3 120.80(9) . . ?
C3 C1 C2 118.74(8) . . ?
C1 C2 C8 118.98(8) . . ?
C4 C2 C1 118.86(8) . . ?
C4 C2 C8 122.13(8) . . ?
C1 C3 C12 119.23(8) . . ?
C5 C3 C1 118.21(8) . . ?
C5 C3 C12 122.53(9) . . ?
C2 C4 H4 118.7 . . ?
C2 C4 C6 122.65(8) . . ?
C6 C4 H4 118.7 . . ?
C3 C5 H5 118.2 . . ?
C3 C5 C6 123.60(9) . . ?
C6 C5 H5 118.2 . . ?
C4 C6 C5 117.72(8) . . ?
C7 C6 C4 125.31(9) . . ?
C7 C6 C5 116.95(9) . . ?
C6 C7 C6 132.98(12) . 2_556 ?
C6 C7 H7 113.5 2_556 . ?
C6 C7 H7 113.5 . . ?
C2 C8 C9 111.32(8) . . ?
C2 C8 C10 110.75(9) . . ?
C2 C8 C11 109.73(8) . . ?
C9 C8 C10 108.35(9) . . ?
C9 C8 C11 106.54(9) . . ?
C10 C8 C11 110.05(9) . . ?
C8 C9 H9A 109.5 . . ?
C8 C9 H9B 109.5 . . ?
C8 C9 H9C 109.5 . . ?
H9A C9 H9B 109.5 . . ?
H9A C9 H9C 109.5 . . ?
H9B C9 H9C 109.5 . . ?
C8 C10 H10A 109.5 . . ?
C8 C10 H10B 109.5 . . ?
C8 C10 H10C 109.5 . . ?
H10A C10 H10B 109.5 . . ?
H10A C10 H10C 109.5 . . ?
H10B C10 H10C 109.5 . . ?
C8 C11 H11A 109.5 . . ?
C8 C11 H11B 109.5 . . ?
C8 C11 H11C 109.5 . . ?
H11A C11 H11B 109.5 . . ?
H11A C11 H11C 109.5 . . ?
H11B C11 H11C 109.5 . . ?
C3 C12 C14 109.78(9) . . ?
C3 C12 C15 110.82(8) . . ?
C13 C12 C3 111.46(8) . . ?
C13 C12 C14 108.05(11) . . ?
C13 C12 C15 106.98(10) . . ?
C14 C12 C15 109.66(9) . . ?
C12 C13 H13A 109.5 . . ?
C12 C13 H13B 109.5 . . ?
C12 C13 H13C 109.5 . . ?
H13A C13 H13B 109.5 . . ?
H13A C13 H13C 109.5 . . ?
H13B C13 H13C 109.5 . . ?
C12 C14 H14A 109.5 . . ?
C12 C14 H14B 109.5 . . ?
C12 C14 H14C 109.5 . . ?
H14A C14 H14B 109.5 . . ?
H14A C14 H14C 109.5 . . ?
H14B C14 H14C 109.5 . . ?
C12 C15 H15A 109.5 . . ?
C12 C15 H15B 109.5 . . ?
C12 C15 H15C 109.5 . . ?
H15A C15 H15B 109.5 . . ?
H15A C15 H15C 109.5 . . ?
H15B C15 H15C 109.5 . . ?

loop_
_geom_bond_atom_site_label_1
_geom_bond_atom_site_label_2
_geom_bond_distance
_geom_bond_site_symmetry_2
_geom_bond_publ_flag
O1 C1 1.2341(13) . ?
C1 C2 1.4860(13) . ?
C1 C3 1.4812(13) . ?
C2 C4 1.3606(13) . ?
C2 C8 1.5286(13) . ?
C3 C5 1.3578(13) . ?
C3 C12 1.5280(12) . ?
C4 H4 0.9500 . ?
C4 C6 1.4332(13) . ?
C5 H5 0.9500 . ?
C5 C6 1.4340(12) . ?
C6 C7 1.4067(10) . ?
C7 H7 0.9500 . ?
C8 C9 1.5290(14) . ?
C8 C10 1.5374(15) . ?
C8 C11 1.5403(16) . ?
C9 H9A 0.9800 . ?
C9 H9B 0.9800 . ?
C9 H9C 0.9800 . ?
C10 H10A 0.9800 . ?
C10 H10B 0.9800 . ?
C10 H10C 0.9800 . ?
C11 H11A 0.9800 . ?
C11 H11B 0.9800 . ?
C11 H11C 0.9800 . ?
C12 C13 1.5273(16) . ?
C12 C14 1.5308(15) . ?
C12 C15 1.5310(14) . ?
C13 H13A 0.9800 . ?
C13 H13B 0.9800 . ?
C13 H13C 0.9800 . ?
C14 H14A 0.9800 . ?
C14 H14B 0.9800 . ?
C14 H14C 0.9800 . ?
C15 H15A 0.9800 . ?
C15 H15B 0.9800 . ?
C15 H15C 0.9800 . ?

loop_
_geom_torsion_atom_site_label_1
_geom_torsion_atom_site_label_2
_geom_torsion_atom_site_label_3
_geom_torsion_atom_site_label_4
_geom_torsion
_geom_torsion_site_symmetry_1
_geom_torsion_site_symmetry_2
_geom_torsion_site_symmetry_3
_geom_torsion_site_symmetry_4
_geom_torsion_publ_flag
O1 C1 C2 C4 -177.87(11) . . . . ?
O1 C1 C2 C8 3.99(16) . . . . ?
O1 C1 C3 C5 178.79(11) . . . . ?
O1 C1 C3 C12 -3.41(16) . . . . ?
C1 C2 C4 C6 -4.13(15) . . . . ?
C1 C2 C8 C9 175.39(9) . . . . ?
C1 C2 C8 C10 -64.00(12) . . . . ?
C1 C2 C8 C11 57.69(12) . . . . ?
C1 C3 C5 C6 2.28(15) . . . . ?
C1 C3 C12 C13 178.30(11) . . . . ?
C1 C3 C12 C14 -62.00(12) . . . . ?
C1 C3 C12 C15 59.28(12) . . . . ?
C2 C1 C3 C5 -0.61(14) . . . . ?
C2 C1 C3 C12 177.19(8) . . . . ?
C2 C4 C6 C5 5.62(14) . . . . ?
C2 C4 C6 C7 -173.13(8) . . . . ?
C3 C1 C2 C4 1.54(14) . . . . ?
C3 C1 C2 C8 -176.61(9) . . . . ?
C3 C5 C6 C4 -4.67(15) . . . . ?
C3 C5 C6 C7 174.19(8) . . . . ?
C4 C2 C8 C9 -2.69(14) . . . . ?
C4 C2 C8 C10 117.92(11) . . . . ?
C4 C2 C8 C11 -120.39(11) . . . . ?
C4 C6 C7 C6 10.78(7) . . . 2_556 ?
C5 C3 C12 C13 -3.99(15) . . . . ?
C5 C3 C12 C14 115.70(11) . . . . ?
C5 C3 C12 C15 -123.02(11) . . . . ?
C5 C6 C7 C6 -167.98(9) . . . 2_556 ?
C8 C2 C4 C6 173.95(9) . . . . ?
C12 C3 C5 C6 -175.44(9) . . . . ?
